data_7036605
loop_
_publ_author_name
'Lochenie, Charles'
'Heinz, Julia'
'Milius, Wolfgang'
'Weber, Birgit'

_publ_section_title
;
 Iron(ii) spin crossover complexes with diaminonaphthalene-based Schiff
 base-like ligands: mononuclear complexes.
;
_journal_issue 41
_journal_name_full 'Dalton transactions (Cambridge, England : 2003)'
_journal_page_first 18065
_journal_page_last 18077
_journal_paper_doi 10.1039/c5dt03048j
_journal_volume 44
_journal_year 2015
_chemical_formula_moiety 'C47 H39 Fe N5 O4'
_chemical_formula_sum 'C47 H39 Fe N5 O4'
_chemical_formula_weight 793.68
_chemical_name_common '[FeL20e(py)2].py'
_chemical_name_systematic
;
 ?
;
_space_group_crystal_system monoclinic
_space_group_IT_number 14
_space_group_name_Hall '-P 2ybc'
_space_group_name_H-M_alt 'P 1 21/c 1'
_symmetry_space_group_name_Hall '-P 2ybc'
_symmetry_space_group_name_H-M 'P 1 21/c 1'
_atom_sites_solution_hydrogens geom
_atom_sites_solution_primary direct
_atom_sites_solution_secondary difmap
_audit_creation_date 2014-03-06
_audit_creation_method SHELXL-2013
_audit_update_record
;
2015-08-07 deposited with the CCDC.
2015-09-22 downloaded from the CCDC.
;
_cell_angle_alpha 90
_cell_angle_beta 125.183(19)
_cell_angle_gamma 90
_cell_formula_units_Z 4
_cell_length_a 11.9203(13)
_cell_length_b 24.713(3)
_cell_length_c 16.2863(16)
_cell_measurement_reflns_used 11530
_cell_measurement_temperature 133(2)
_cell_measurement_theta_max 23.19
_cell_measurement_theta_min 1.5
_cell_volume 3921.3(12)
_computing_cell_refinement X-AREA-STOE
_computing_data_collection X-AREA-STOE
_computing_data_reduction X-AREA-STOE
_computing_molecular_graphics ORTEP-III
_computing_publication_material PLATON
_computing_structure_refinement 'SHELXL-97 (Sheldrick, 1997)'
_computing_structure_solution SIR97
_diffrn_ambient_temperature 133(2)
_diffrn_detector_area_resol_mean 9
_diffrn_measured_fraction_theta_full 0.998
_diffrn_measured_fraction_theta_max 0.998
_diffrn_measurement_device 'image-plate area detector'
_diffrn_measurement_device_type STOE-IPDSII
_diffrn_measurement_method Omega-Scan
_diffrn_radiation_monochromator graphite
_diffrn_radiation_source 'fine-focus sealed tube'
_diffrn_radiation_type MoK\a
_diffrn_radiation_wavelength 0.71069
_diffrn_reflns_av_R_equivalents 0.1654
_diffrn_reflns_av_unetI/netI 0.0969
_diffrn_reflns_laue_measured_fraction_full 0.998
_diffrn_reflns_laue_measured_fraction_max 0.998
_diffrn_reflns_limit_h_max 13
_diffrn_reflns_limit_h_min -13
_diffrn_reflns_limit_k_max 28
_diffrn_reflns_limit_k_min -28
_diffrn_reflns_limit_l_max 19
_diffrn_reflns_limit_l_min -18
_diffrn_reflns_number 45921
_diffrn_reflns_point_group_measured_fraction_full 0.998
_diffrn_reflns_point_group_measured_fraction_max 0.998
_diffrn_reflns_theta_full 24.573
_diffrn_reflns_theta_max 24.573
_diffrn_reflns_theta_min 1.648
_exptl_absorpt_coefficient_mu 0.437
_exptl_absorpt_correction_type none
_exptl_crystal_colour 'dark red'
_exptl_crystal_density_diffrn 1.344
_exptl_crystal_description platelet-like
_exptl_crystal_F_000 1656
_exptl_crystal_size_max 0.262
_exptl_crystal_size_mid 0.163
_exptl_crystal_size_min 0.100
_refine_diff_density_max 0.284
_refine_diff_density_min -0.200
_refine_diff_density_rms 0.048
_refine_ls_extinction_method none
_refine_ls_goodness_of_fit_ref 0.917
_refine_ls_hydrogen_treatment constr
_refine_ls_matrix_type full
_refine_ls_number_parameters 514
_refine_ls_number_reflns 6540
_refine_ls_number_restraints 0
_refine_ls_restrained_S_all 0.917
_refine_ls_R_factor_all 0.1158
_refine_ls_R_factor_gt 0.0571
_refine_ls_shift/su_max 0.001
_refine_ls_shift/su_mean 0.000
_refine_ls_structure_factor_coef Fsqd
_refine_ls_weighting_details 'w=1/[\s^2^(Fo^2^)+(0.0524P)^2^] where P=(Fo^2^+2Fc^2^)/3'
_refine_ls_weighting_scheme calc
_refine_ls_wR_factor_gt 0.1111
_refine_ls_wR_factor_ref 0.1295
_reflns_number_gt 3698
_reflns_number_total 6540
_reflns_threshold_expression 'I > 2\s(I)'
_cod_data_source_file c5dt03048j2.cif
_cod_data_source_block cl008
_cod_depositor_comments 'Adding full bibliography for 7036604--7036611.cif.'
_cod_original_cell_volume 3921.2(11)
_cod_database_code 7036605
_shelx_space_group_comment
;
The symmetry employed for this shelxl refinement is uniquely defined
by the following loop, which should always be used as a source of
symmetry information in preference to the above space-group names.
They are only intended as comments.
;
_shelxl_version_number 2014-3

loop_
_space_group_symop_operation_xyz
'x, y, z'
'-x, y+1/2, -z+1/2'
'-x, -y, -z'
'x, -y-1/2, z-1/2'

loop_
_atom_site_label
_atom_site_type_symbol
_atom_site_fract_x
_atom_site_fract_y
_atom_site_fract_z
_atom_site_U_iso_or_equiv
_atom_site_adp_type
_atom_site_occupancy
_atom_site_site_symmetry_order
_atom_site_calc_flag
_atom_site_refinement_flags_posn
_atom_site_refinement_flags_adp
C1 C 1.4104(5) 1.40123(19) 1.1595(3) 0.0588(12) Uani 1 1 d . .
C2 C 1.4810(4) 1.35374(17) 1.2127(3) 0.0538(11) Uani 1 1 d . .
C3 C 1.4319(4) 1.30022(18) 1.1778(3) 0.0514(11) Uani 1 1 d . .
H3 H 1.4947 1.2711 1.2108 0.062 Uiso 1 1 calc R U
C4 C 1.2609(4) 1.23398(17) 1.0773(3) 0.0454(10) Uani 1 1 d . .
C5 C 1.3399(4) 1.18808(17) 1.1075(3) 0.0480(10) Uani 1 1 d . .
H5 H 1.4371 1.1912 1.1492 0.058 Uiso 1 1 calc R U
C6 C 1.2792(4) 1.13645(17) 1.0777(3) 0.0471(10) Uani 1 1 d . .
C7 C 1.3581(5) 1.08845(18) 1.1091(3) 0.0542(11) Uani 1 1 d . .
H7 H 1.4554 1.0908 1.1526 0.065 Uiso 1 1 calc R U
C8 C 1.2982(5) 1.03923(19) 1.0787(3) 0.0574(12) Uani 1 1 d . .
H8 H 1.3534 1.0076 1.1000 0.069 Uiso 1 1 calc R U
C9 C 1.1547(5) 1.03466(17) 1.0157(3) 0.0575(11) Uani 1 1 d . .
H9 H 1.1131 0.9999 0.9950 0.069 Uiso 1 1 calc R U
C10 C 1.0754(5) 1.07957(17) 0.9845(3) 0.0536(11) Uani 1 1 d . .
H10 H 0.9784 1.0759 0.9414 0.064 Uiso 1 1 calc R U
C11 C 1.1335(4) 1.13168(17) 1.0143(3) 0.0479(10) Uani 1 1 d . .
C12 C 1.0534(4) 1.17958(16) 0.9816(3) 0.0480(10) Uani 1 1 d . .
H12 H 0.9563 1.1771 0.9365 0.058 Uiso 1 1 calc R U
C13 C 1.1139(4) 1.22902(17) 1.0142(3) 0.0452(10) Uani 1 1 d . .
C14 C 0.9176(4) 1.28252(17) 0.9616(3) 0.0507(11) Uani 1 1 d . .
H14 H 0.8759 1.2500 0.9627 0.061 Uiso 1 1 calc R U
C15 C 0.8364(4) 1.32990(17) 0.9281(3) 0.0493(11) Uani 1 1 d . .
C16 C 0.8827(5) 1.37997(18) 0.9156(3) 0.0518(11) Uani 1 1 d . .
C17 C 1.4763(5) 1.45709(19) 1.1940(4) 0.0708(14) Uani 1 1 d . .
H17A H 1.4757 1.4746 1.1397 0.106 Uiso 1 1 calc R U
H17B H 1.5711 1.4533 1.2531 0.106 Uiso 1 1 calc R U
H17C H 1.4243 1.4792 1.2112 0.106 Uiso 1 1 calc R U
C18 C 1.6144(5) 1.35420(18) 1.3146(3) 0.0572(12) Uani 1 1 d . .
C19 C 1.6260(5) 1.38611(18) 1.3991(3) 0.0593(12) Uani 1 1 d . .
C20 C 1.5101(5) 1.40324(19) 1.3932(3) 0.0630(12) Uani 1 1 d . .
H20 H 1.4219 1.3979 1.3324 0.076 Uiso 1 1 calc R U
C21 C 1.5204(5) 1.4279(2) 1.4739(3) 0.0658(13) Uani 1 1 d . .
H21 H 1.4399 1.4395 1.4677 0.079 Uiso 1 1 calc R U
C22 C 1.6472(5) 1.4354(2) 1.5628(4) 0.0715(14) Uani 1 1 d . .
H22 H 1.6547 1.4526 1.6179 0.086 Uiso 1 1 calc R U
C23 C 1.7654(5) 1.4175(2) 1.5715(4) 0.0703(14) Uani 1 1 d . .
H23 H 1.8534 1.4224 1.6326 0.084 Uiso 1 1 calc R U
C24 C 1.7523(5) 1.39257(18) 1.4895(3) 0.0592(12) Uani 1 1 d . .
H24 H 1.8322 1.3797 1.4960 0.071 Uiso 1 1 calc R U
C25 C 0.7877(5) 1.42760(18) 0.8639(3) 0.0623(12) Uani 1 1 d . .
H25A H 0.8367 1.4611 0.8976 0.093 Uiso 1 1 calc R U
H25B H 0.7083 1.4238 0.8669 0.093 Uiso 1 1 calc R U
H25C H 0.7564 1.4288 0.7935 0.093 Uiso 1 1 calc R U
C26 C 0.6991(4) 1.32337(18) 0.9073(3) 0.0558(12) Uani 1 1 d . .
C27 C 0.6909(4) 1.28988(17) 0.9814(3) 0.0532(11) Uani 1 1 d . .
C28 C 0.5791(5) 1.25537(19) 0.9490(4) 0.0620(12) Uani 1 1 d . .
H28 H 0.5099 1.2511 0.8792 0.074 Uiso 1 1 calc R U
C29 C 0.5697(5) 1.2276(2) 1.0187(4) 0.0697(13) Uani 1 1 d . .
H29 H 0.4960 1.2031 0.9964 0.084 Uiso 1 1 calc R U
C30 C 0.6656(6) 1.2351(2) 1.1193(4) 0.0753(14) Uani 1 1 d . .
H30 H 0.6570 1.2164 1.1664 0.090 Uiso 1 1 calc R U
C31 C 0.7757(5) 1.2699(2) 1.1530(4) 0.0683(13) Uani 1 1 d . .
H31 H 0.8413 1.2757 1.2230 0.082 Uiso 1 1 calc R U
C32 C 0.7889(5) 1.29613(19) 1.0839(3) 0.0592(12) Uani 1 1 d . .
H32 H 0.8662 1.3187 1.1069 0.071 Uiso 1 1 calc R U
C33 C 1.1299(4) 1.40617(19) 1.1608(3) 0.0583(12) Uani 1 1 d . .
H33 H 1.1156 1.4336 1.1147 0.070 Uiso 1 1 calc R U
C34 C 1.1258(5) 1.4206(2) 1.2410(3) 0.0682(13) Uani 1 1 d . .
H34 H 1.1082 1.4570 1.2492 0.082 Uiso 1 1 calc R U
C35 C 1.1477(5) 1.3813(2) 1.3094(3) 0.0697(14) Uani 1 1 d . .
H35 H 1.1472 1.3903 1.3659 0.084 Uiso 1 1 calc R U
C36 C 1.1700(5) 1.3288(2) 1.2936(3) 0.0627(13) Uani 1 1 d . .
H36 H 1.1830 1.3007 1.3383 0.075 Uiso 1 1 calc R U
C37 C 1.1733(4) 1.31757(19) 1.2118(3) 0.0546(11) Uani 1 1 d . .
H37 H 1.1907 1.2814 1.2025 0.065 Uiso 1 1 calc R U
C38 C 1.0587(4) 1.32346(17) 0.8183(3) 0.0520(11) Uani 1 1 d . .
H38 H 0.9742 1.3175 0.8104 0.062 Uiso 1 1 calc R U
C39 C 1.0598(5) 1.32272(17) 0.7344(3) 0.0580(12) Uani 1 1 d . .
H39 H 0.9776 1.3160 0.6701 0.070 Uiso 1 1 calc R U
C40 C 1.1818(5) 1.33180(18) 0.7443(3) 0.0614(12) Uani 1 1 d . .
H40 H 1.1844 1.3324 0.6871 0.074 Uiso 1 1 calc R U
C41 C 1.2996(5) 1.3400(2) 0.8396(3) 0.0650(12) Uani 1 1 d . .
H41 H 1.3852 1.3457 0.8491 0.078 Uiso 1 1 calc R U
C42 C 1.2915(5) 1.33985(18) 0.9211(3) 0.0570(11) Uani 1 1 d . .
H42 H 1.3732 1.3453 0.9863 0.068 Uiso 1 1 calc R U
C50 C 1.7388(7) 1.0562(3) 1.5858(5) 0.0972(19) Uani 1 1 d . .
H50 H 1.6985 1.0787 1.5281 0.117 Uiso 1 1 calc R U
C51 C 1.7905(7) 1.0050(3) 1.5871(4) 0.0932(18) Uani 1 1 d . .
H51 H 1.7862 0.9922 1.5303 0.112 Uiso 1 1 calc R U
C52 C 1.8472(6) 0.9738(2) 1.6715(4) 0.0891(17) Uani 1 1 d . .
H52 H 1.8855 0.9393 1.6755 0.107 Uiso 1 1 calc R U
C53 C 1.8473(6) 0.9936(3) 1.7503(5) 0.0912(17) Uani 1 1 d . .
H53 H 1.8832 0.9711 1.8077 0.109 Uiso 1 1 calc R U
C55 C 1.7479(6) 1.0731(3) 1.6703(5) 0.0914(17) Uani 1 1 d . .
H55 H 1.7152 1.1082 1.6700 0.110 Uiso 1 1 calc R U
Fe1 Fe 1.16310(6) 1.34058(2) 1.02882(4) 0.04771(18) Uani 1 1 d . .
N1 N 1.3062(3) 1.28869(13) 1.1032(2) 0.0469(9) Uani 1 1 d . .
N2 N 1.0456(3) 1.27958(14) 0.9912(2) 0.0480(8) Uani 1 1 d . .
N3 N 1.1531(3) 1.35529(14) 1.1445(2) 0.0519(9) Uani 1 1 d . .
N4 N 1.1729(3) 1.33231(13) 0.9117(2) 0.0494(9) Uani 1 1 d . .
N54 N 1.7998(5) 1.0427(2) 1.7516(3) 0.0869(13) Uani 1 1 d . .
O1 O 1.2901(3) 1.40142(11) 1.07737(19) 0.0534(7) Uani 1 1 d . .
O2 O 1.0078(3) 1.38953(11) 0.94812(19) 0.0509(7) Uani 1 1 d . .
O3 O 1.7085(3) 1.32319(13) 1.3346(2) 0.0648(8) Uani 1 1 d . .
O4 O 0.5936(3) 1.34463(14) 0.8364(2) 0.0665(8) Uani 1 1 d . .

loop_
_atom_site_aniso_label
_atom_site_aniso_U_11
_atom_site_aniso_U_22
_atom_site_aniso_U_33
_atom_site_aniso_U_23
_atom_site_aniso_U_13
_atom_site_aniso_U_12
C1 0.054(3) 0.059(3) 0.054(3) 0.002(2) 0.025(2) 0.001(2)
C2 0.045(2) 0.053(3) 0.051(2) -0.004(2) 0.021(2) -0.003(2)
C3 0.045(3) 0.058(3) 0.045(2) 0.002(2) 0.023(2) 0.003(2)
C4 0.046(2) 0.050(3) 0.041(2) -0.003(2) 0.026(2) -0.002(2)
C5 0.042(2) 0.058(3) 0.041(2) 0.002(2) 0.0226(19) 0.001(2)
C6 0.049(3) 0.052(3) 0.045(2) -0.002(2) 0.029(2) 0.002(2)
C7 0.053(3) 0.057(3) 0.052(2) 0.000(2) 0.030(2) 0.000(2)
C8 0.060(3) 0.057(3) 0.053(3) 0.006(2) 0.032(2) 0.009(2)
C9 0.070(3) 0.042(2) 0.059(3) 0.002(2) 0.037(3) 0.001(2)
C10 0.051(3) 0.053(3) 0.056(3) -0.004(2) 0.030(2) -0.004(2)
C11 0.049(3) 0.053(3) 0.042(2) 0.000(2) 0.027(2) -0.001(2)
C12 0.044(2) 0.051(3) 0.044(2) -0.001(2) 0.0224(19) -0.004(2)
C13 0.050(2) 0.049(3) 0.039(2) 0.003(2) 0.027(2) 0.001(2)
C14 0.044(3) 0.055(3) 0.044(2) -0.002(2) 0.021(2) -0.004(2)
C15 0.043(2) 0.054(3) 0.045(2) 0.001(2) 0.021(2) 0.007(2)
C16 0.054(3) 0.057(3) 0.040(2) 0.000(2) 0.024(2) 0.005(2)
C17 0.058(3) 0.064(3) 0.066(3) -0.003(2) 0.022(3) -0.004(2)
C18 0.053(3) 0.057(3) 0.048(2) 0.001(2) 0.021(2) -0.005(2)
C19 0.052(3) 0.056(3) 0.057(3) 0.000(2) 0.024(2) 0.002(2)
C20 0.056(3) 0.068(3) 0.061(3) -0.006(2) 0.031(2) -0.005(2)
C21 0.064(3) 0.072(3) 0.062(3) -0.002(3) 0.037(3) 0.004(3)
C22 0.075(4) 0.074(3) 0.060(3) 0.003(3) 0.035(3) 0.004(3)
C23 0.066(3) 0.071(3) 0.056(3) 0.000(3) 0.025(3) -0.008(3)
C24 0.051(3) 0.058(3) 0.059(3) -0.004(2) 0.025(2) -0.001(2)
C25 0.054(3) 0.062(3) 0.062(3) 0.007(2) 0.028(2) 0.008(2)
C26 0.041(3) 0.067(3) 0.051(3) 0.001(2) 0.022(2) 0.009(2)
C27 0.048(3) 0.055(3) 0.054(3) -0.002(2) 0.028(2) 0.003(2)
C28 0.053(3) 0.067(3) 0.067(3) -0.009(3) 0.035(2) 0.000(2)
C29 0.059(3) 0.075(3) 0.087(4) -0.002(3) 0.048(3) -0.005(3)
C30 0.076(4) 0.078(4) 0.089(4) 0.015(3) 0.057(3) 0.012(3)
C31 0.065(3) 0.081(4) 0.064(3) 0.005(3) 0.039(3) 0.008(3)
C32 0.047(3) 0.073(3) 0.057(3) 0.006(2) 0.029(2) 0.004(2)
C33 0.055(3) 0.062(3) 0.048(3) 0.002(2) 0.024(2) 0.002(2)
C34 0.076(3) 0.063(3) 0.058(3) 0.002(3) 0.034(3) 0.012(3)
C35 0.071(3) 0.088(4) 0.053(3) 0.000(3) 0.038(3) 0.007(3)
C36 0.069(3) 0.071(4) 0.048(3) 0.009(2) 0.034(2) 0.005(2)
C37 0.046(2) 0.061(3) 0.047(2) 0.005(2) 0.021(2) 0.005(2)
C38 0.048(2) 0.057(3) 0.046(2) 0.000(2) 0.024(2) 0.001(2)
C39 0.068(3) 0.056(3) 0.045(2) -0.001(2) 0.030(2) 0.001(2)
C40 0.080(3) 0.062(3) 0.056(3) 0.005(2) 0.047(3) 0.009(3)
C41 0.064(3) 0.074(3) 0.066(3) 0.005(3) 0.042(3) 0.010(3)
C42 0.050(3) 0.068(3) 0.053(2) 0.008(2) 0.029(2) 0.003(2)
C50 0.117(5) 0.090(5) 0.084(4) 0.009(3) 0.057(4) 0.003(4)
C51 0.113(5) 0.083(4) 0.072(4) -0.014(3) 0.047(4) -0.016(4)
C52 0.104(5) 0.079(4) 0.074(4) -0.004(3) 0.046(4) -0.009(3)
C53 0.081(4) 0.103(5) 0.079(4) 0.013(4) 0.040(3) 0.005(4)
C55 0.096(4) 0.097(5) 0.082(4) 0.004(4) 0.052(4) 0.002(4)
Fe1 0.0442(3) 0.0526(4) 0.0411(3) 0.0002(3) 0.0216(3) -0.0007(3)
N1 0.040(2) 0.055(2) 0.0378(18) -0.0017(16) 0.0177(17) -0.0038(16)
N2 0.039(2) 0.057(2) 0.0413(18) 0.0014(16) 0.0190(16) 0.0013(17)
N3 0.049(2) 0.052(2) 0.046(2) 0.0044(17) 0.0224(17) 0.0022(17)
N4 0.046(2) 0.049(2) 0.0467(19) 0.0012(16) 0.0227(17) 0.0013(16)
N54 0.082(3) 0.096(4) 0.076(3) -0.001(3) 0.041(3) -0.005(3)
O1 0.0433(17) 0.0574(18) 0.0430(16) 0.0051(14) 0.0154(14) -0.0010(14)
O2 0.0480(18) 0.0568(18) 0.0446(16) 0.0009(13) 0.0247(14) -0.0019(14)
O3 0.0431(17) 0.073(2) 0.0622(19) 0.0003(16) 0.0213(15) 0.0068(16)
O4 0.0429(18) 0.087(2) 0.0583(18) 0.0069(17) 0.0225(16) 0.0067(17)

loop_
_atom_type_symbol
_atom_type_description
_atom_type_scat_dispersion_real
_atom_type_scat_dispersion_imag
_atom_type_scat_source
C C 0.0033 0.0016 'International Tables Vol C Tables 4.2.6.8 and 6.1.1.4'
H H 0.0000 0.0000 'International Tables Vol C Tables 4.2.6.8 and 6.1.1.4'
Fe Fe 0.3463 0.8444 'International Tables Vol C Tables 4.2.6.8 and 6.1.1.4'
N N 0.0061 0.0033 'International Tables Vol C Tables 4.2.6.8 and 6.1.1.4'
O O 0.0106 0.0060 'International Tables Vol C Tables 4.2.6.8 and 6.1.1.4'

loop_
_geom_angle_atom_site_label_1
_geom_angle_atom_site_label_2
_geom_angle_atom_site_label_3
_geom_angle
O1 C1 C2 123.9(4)
O1 C1 C17 114.2(4)
C2 C1 C17 121.8(4)
C1 C2 C3 124.3(4)
C1 C2 C18 123.4(4)
C3 C2 C18 112.3(4)
N1 C3 C2 124.1(4)
N1 C3 H3 117.9
C2 C3 H3 117.9
C5 C4 N1 127.8(4)
C5 C4 C13 119.2(4)
N1 C4 C13 113.0(4)
C4 C5 C6 121.0(4)
C4 C5 H5 119.5
C6 C5 H5 119.5
C5 C6 C7 122.2(4)
C5 C6 C11 119.6(4)
C7 C6 C11 118.2(4)
C8 C7 C6 121.4(4)
C8 C7 H7 119.3
C6 C7 H7 119.3
C7 C8 C9 120.3(4)
C7 C8 H8 119.8
C9 C8 H8 119.8
C10 C9 C8 120.1(4)
C10 C9 H9 119.9
C8 C9 H9 119.9
C9 C10 C11 121.5(4)
C9 C10 H10 119.3
C11 C10 H10 119.3
C10 C11 C12 122.9(4)
C10 C11 C6 118.5(4)
C12 C11 C6 118.6(4)
C13 C12 C11 120.8(4)
C13 C12 H12 119.6
C11 C12 H12 119.6
C12 C13 N2 126.4(4)
C12 C13 C4 120.6(4)
N2 C13 C4 113.0(4)
N2 C14 C15 125.5(4)
N2 C14 H14 117.2
C15 C14 H14 117.2
C14 C15 C16 122.8(4)
C14 C15 C26 114.8(4)
C16 C15 C26 122.3(4)
O2 C16 C15 123.9(4)
O2 C16 C25 114.0(4)
C15 C16 C25 122.1(4)
C1 C17 H17A 109.5
C1 C17 H17B 109.5
H17A C17 H17B 109.5
C1 C17 H17C 109.5
H17A C17 H17C 109.5
H17B C17 H17C 109.5
O3 C18 C2 120.7(4)
O3 C18 C19 119.1(4)
C2 C18 C19 119.4(4)
C24 C19 C20 117.9(4)
C24 C19 C18 119.9(4)
C20 C19 C18 121.6(4)
C21 C20 C19 121.6(4)
C21 C20 H20 119.2
C19 C20 H20 119.2
C22 C21 C20 120.0(5)
C22 C21 H21 120.0
C20 C21 H21 120.0
C21 C22 C23 119.6(5)
C21 C22 H22 120.2
C23 C22 H22 120.2
C24 C23 C22 119.3(5)
C24 C23 H23 120.3
C22 C23 H23 120.3
C19 C24 C23 121.5(5)
C19 C24 H24 119.2
C23 C24 H24 119.2
C16 C25 H25A 109.5
C16 C25 H25B 109.5
H25A C25 H25B 109.5
C16 C25 H25C 109.5
H25A C25 H25C 109.5
H25B C25 H25C 109.5
O4 C26 C15 124.5(4)
O4 C26 C27 118.8(4)
C15 C26 C27 116.7(4)
C32 C27 C28 118.6(4)
C32 C27 C26 120.1(4)
C28 C27 C26 121.1(4)
C29 C28 C27 120.0(4)
C29 C28 H28 120.0
C27 C28 H28 120.0
C30 C29 C28 120.6(5)
C30 C29 H29 119.7
C28 C29 H29 119.7
C29 C30 C31 120.3(5)
C29 C30 H30 119.9
C31 C30 H30 119.9
C32 C31 C30 119.5(5)
C32 C31 H31 120.3
C30 C31 H31 120.3
C31 C32 C27 121.0(5)
C31 C32 H32 119.5
C27 C32 H32 119.5
N3 C33 C34 123.3(4)
N3 C33 H33 118.3
C34 C33 H33 118.3
C33 C34 C35 119.1(5)
C33 C34 H34 120.4
C35 C34 H34 120.4
C36 C35 C34 118.5(4)
C36 C35 H35 120.7
C34 C35 H35 120.7
C35 C36 C37 118.9(4)
C35 C36 H36 120.5
C37 C36 H36 120.5
N3 C37 C36 123.5(4)
N3 C37 H37 118.2
C36 C37 H37 118.2
N4 C38 C39 122.7(4)
N4 C38 H38 118.7
C39 C38 H38 118.7
C38 C39 C40 119.5(4)
C38 C39 H39 120.2
C40 C39 H39 120.2
C41 C40 C39 118.3(4)
C41 C40 H40 120.9
C39 C40 H40 120.9
C40 C41 C42 119.3(4)
C40 C41 H41 120.4
C42 C41 H41 120.4
N4 C42 C41 122.8(4)
N4 C42 H42 118.6
C41 C42 H42 118.6
C55 C50 C51 118.4(6)
C55 C50 H50 120.8
C51 C50 H50 120.8
C52 C51 C50 118.8(6)
C52 C51 H51 120.6
C50 C51 H51 120.6
C51 C52 C53 118.2(6)
C51 C52 H52 120.9
C53 C52 H52 120.9
N54 C53 C52 124.2(6)
N54 C53 H53 117.9
C52 C53 H53 117.9
N54 C55 C50 123.2(6)
N54 C55 H55 118.4
C50 C55 H55 118.4
N2 Fe1 N1 83.96(15)
N2 Fe1 O1 175.87(13)
N1 Fe1 O1 93.43(13)
N2 Fe1 O2 92.16(14)
N1 Fe1 O2 176.04(14)
O1 Fe1 O2 90.49(12)
N2 Fe1 N4 92.82(14)
N1 Fe1 N4 90.85(14)
O1 Fe1 N4 90.41(13)
O2 Fe1 N4 88.57(12)
N2 Fe1 N3 90.85(14)
N1 Fe1 N3 92.34(14)
O1 Fe1 N3 86.05(13)
O2 Fe1 N3 88.47(13)
N4 Fe1 N3 175.37(15)
C3 N1 C4 121.2(4)
C3 N1 Fe1 124.8(3)
C4 N1 Fe1 113.7(2)
C14 N2 C13 121.0(4)
C14 N2 Fe1 124.0(3)
C13 N2 Fe1 114.2(3)
C33 N3 C37 116.5(4)
C33 N3 Fe1 119.2(3)
C37 N3 Fe1 124.2(3)
C42 N4 C38 117.5(4)
C42 N4 Fe1 121.1(3)
C38 N4 Fe1 121.2(3)
C55 N54 C53 117.1(5)
C1 O1 Fe1 124.2(3)
C16 O2 Fe1 126.1(3)

loop_
_geom_bond_atom_site_label_1
_geom_bond_atom_site_label_2
_geom_bond_distance
C1 O1 1.279(5)
C1 C2 1.413(6)
C1 C17 1.526(6)
C2 C3 1.426(6)
C2 C18 1.497(6)
C3 N1 1.306(5)
C3 H3 0.9500
C4 C5 1.372(5)
C4 N1 1.427(5)
C4 C13 1.438(6)
C5 C6 1.408(6)
C5 H5 0.9500
C6 C7 1.414(6)
C6 C11 1.425(6)
C7 C8 1.352(6)
C7 H7 0.9500
C8 C9 1.403(6)
C8 H8 0.9500
C9 C10 1.352(6)
C9 H9 0.9500
C10 C11 1.409(6)
C10 H10 0.9500
C11 C12 1.418(6)
C12 C13 1.361(5)
C12 H12 0.9500
C13 N2 1.418(5)
C14 N2 1.311(5)
C14 C15 1.413(6)
C14 H14 0.9500
C15 C16 1.417(6)
C15 C26 1.477(6)
C16 O2 1.284(5)
C16 C25 1.509(6)
C17 H17A 0.9800
C17 H17B 0.9800
C17 H17C 0.9800
C18 O3 1.237(5)
C18 C19 1.522(6)
C19 C24 1.380(6)
C19 C20 1.394(6)
C20 C21 1.388(6)
C20 H20 0.9500
C21 C22 1.377(7)
C21 H21 0.9500
C22 C23 1.403(7)
C22 H22 0.9500
C23 C24 1.397(6)
C23 H23 0.9500
C24 H24 0.9500
C25 H25A 0.9800
C25 H25B 0.9800
C25 H25C 0.9800
C26 O4 1.232(5)
C26 C27 1.512(6)
C27 C32 1.388(6)
C27 C28 1.404(6)
C28 C29 1.386(7)
C28 H28 0.9500
C29 C30 1.366(7)
C29 H29 0.9500
C30 C31 1.391(7)
C30 H30 0.9500
C31 C32 1.385(6)
C31 H31 0.9500
C32 H32 0.9500
C33 N3 1.346(5)
C33 C34 1.383(6)
C33 H33 0.9500
C34 C35 1.384(6)
C34 H34 0.9500
C35 C36 1.379(7)
C35 H35 0.9500
C36 C37 1.383(6)
C36 H36 0.9500
C37 N3 1.351(5)
C37 H37 0.9500
C38 N4 1.352(5)
C38 C39 1.375(6)
C38 H38 0.9500
C39 C40 1.386(6)
C39 H39 0.9500
C40 C41 1.382(6)
C40 H40 0.9500
C41 C42 1.386(6)
C41 H41 0.9500
C42 N4 1.345(5)
C42 H42 0.9500
C50 C55 1.382(8)
C50 C51 1.402(8)
C50 H50 0.9500
C51 C52 1.369(7)
C51 H51 0.9500
C52 C53 1.373(8)
C52 H52 0.9500
C53 N54 1.344(7)
C53 H53 0.9500
C55 N54 1.324(7)
C55 H55 0.9500
Fe1 N2 1.902(3)
Fe1 N1 1.908(3)
Fe1 O1 1.949(3)
Fe1 O2 1.953(3)
Fe1 N4 1.987(3)
Fe1 N3 1.989(3)

loop_
_geom_torsion_atom_site_label_1
_geom_torsion_atom_site_label_2
_geom_torsion_atom_site_label_3
_geom_torsion_atom_site_label_4
_geom_torsion
O1 C1 C2 C3 5.2(7)
C17 C1 C2 C3 -171.8(4)
O1 C1 C2 C18 -172.6(4)
C17 C1 C2 C18 10.5(7)
C1 C2 C3 N1 -13.8(7)
C18 C2 C3 N1 164.1(4)
N1 C4 C5 C6 178.1(4)
C13 C4 C5 C6 -0.1(6)
C4 C5 C6 C7 -178.8(4)
C4 C5 C6 C11 0.7(6)
C5 C6 C7 C8 -179.1(4)
C11 C6 C7 C8 1.4(6)
C6 C7 C8 C9 -1.0(6)
C7 C8 C9 C10 0.5(7)
C8 C9 C10 C11 -0.5(7)
C9 C10 C11 C12 179.0(4)
C9 C10 C11 C6 0.9(6)
C5 C6 C11 C10 179.2(4)
C7 C6 C11 C10 -1.3(6)
C5 C6 C11 C12 0.9(6)
C7 C6 C11 C12 -179.5(4)
C10 C11 C12 C13 178.6(4)
C6 C11 C12 C13 -3.3(6)
C11 C12 C13 N2 -176.8(4)
C11 C12 C13 C4 3.9(6)
C5 C4 C13 C12 -2.2(6)
N1 C4 C13 C12 179.3(3)
C5 C4 C13 N2 178.4(3)
N1 C4 C13 N2 0.0(5)
N2 C14 C15 C16 5.0(6)
N2 C14 C15 C26 -174.9(4)
C14 C15 C16 O2 -11.7(6)
C26 C15 C16 O2 168.1(4)
C14 C15 C16 C25 169.7(4)
C26 C15 C16 C25 -10.5(6)
C1 C2 C18 O3 -136.9(5)
C3 C2 C18 O3 45.1(6)
C1 C2 C18 C19 53.3(6)
C3 C2 C18 C19 -124.6(4)
O3 C18 C19 C24 18.3(7)
C2 C18 C19 C24 -171.8(4)
O3 C18 C19 C20 -153.1(4)
C2 C18 C19 C20 16.8(6)
C24 C19 C20 C21 2.3(7)
C18 C19 C20 C21 173.9(4)
C19 C20 C21 C22 -0.6(7)
C20 C21 C22 C23 -0.7(7)
C21 C22 C23 C24 0.3(7)
C20 C19 C24 C23 -2.7(7)
C18 C19 C24 C23 -174.4(4)
C22 C23 C24 C19 1.5(7)
C14 C15 C26 O4 -140.8(4)
C16 C15 C26 O4 39.4(6)
C14 C15 C26 C27 41.7(5)
C16 C15 C26 C27 -138.2(4)
O4 C26 C27 C32 -134.9(5)
C15 C26 C27 C32 42.8(6)
O4 C26 C27 C28 39.8(6)
C15 C26 C27 C28 -142.5(4)
C32 C27 C28 C29 -1.3(7)
C26 C27 C28 C29 -176.0(4)
C27 C28 C29 C30 2.7(7)
C28 C29 C30 C31 -1.4(8)
C29 C30 C31 C32 -1.3(7)
C30 C31 C32 C27 2.7(7)
C28 C27 C32 C31 -1.4(7)
C26 C27 C32 C31 173.4(4)
N3 C33 C34 C35 0.6(7)
C33 C34 C35 C36 -1.3(7)
C34 C35 C36 C37 1.6(7)
C35 C36 C37 N3 -1.3(7)
N4 C38 C39 C40 -0.6(6)
C38 C39 C40 C41 1.6(7)
C39 C40 C41 C42 -1.1(7)
C40 C41 C42 N4 -0.4(7)
C55 C50 C51 C52 0.2(9)
C50 C51 C52 C53 1.8(9)
C51 C52 C53 N54 -2.6(10)
C51 C50 C55 N54 -1.8(10)
C2 C3 N1 C4 -174.8(4)
C2 C3 N1 Fe1 -1.5(6)
C5 C4 N1 C3 -14.8(6)
C13 C4 N1 C3 163.4(4)
C5 C4 N1 Fe1 171.2(3)
C13 C4 N1 Fe1 -10.5(4)
C15 C14 N2 C13 -173.8(4)
C15 C14 N2 Fe1 17.3(6)
C12 C13 N2 C14 21.4(6)
C4 C13 N2 C14 -159.3(4)
C12 C13 N2 Fe1 -168.7(3)
C4 C13 N2 Fe1 10.7(4)
C34 C33 N3 C37 -0.2(6)
C34 C33 N3 Fe1 -177.8(3)
C36 C37 N3 C33 0.5(6)
C36 C37 N3 Fe1 178.0(3)
C41 C42 N4 C38 1.4(6)
C41 C42 N4 Fe1 -173.1(3)
C39 C38 N4 C42 -0.9(6)
C39 C38 N4 Fe1 173.6(3)
C50 C55 N54 C53 1.1(9)
C52 C53 N54 C55 1.2(9)
C2 C1 O1 Fe1 17.0(6)
C17 C1 O1 Fe1 -165.8(3)
C15 C16 O2 Fe1 -4.5(5)
C25 C16 O2 Fe1 174.3(3)
